data_4071270
loop_
_publ_author_name
'Greco, Jeffrey F.'
'McNevin, Michael J.'
'Shoemaker, Richard K.'
'Hagadorn, John R.'

_publ_section_title
;
 Solid- and Solution-Phase Structures of Zinc Enolates of Amides and
 Ketones
;
_journal_issue 8
_journal_name_full Organometallics
_journal_page_first 1948
_journal_paper_doi 10.1021/om800070j
_journal_volume 27
_journal_year 2008
_chemical_formula_sum 'C32 H52 Br2 N2 O4 Zn2'
_chemical_formula_weight 819.32
_chemical_name_common '{BrZn[OC(=CMe2)iPr](dmf)}2(benzene)2, (2b (benzene)2)'
_chemical_name_systematic
; 
 ? 
;
_space_group_IT_number 14
_symmetry_cell_setting monoclinic
_symmetry_space_group_name_Hall '-P 2ybc'
_symmetry_space_group_name_H-M 'P 1 21/c 1'
_atom_sites_solution_hydrogens geom
_atom_sites_solution_primary direct
_atom_sites_solution_secondary difmap
_audit_creation_method SHELXL-97
_cell_angle_alpha 90.00
_cell_angle_beta 96.592(2)
_cell_angle_gamma 90.00
_cell_formula_units_Z 2
_cell_length_a 11.7235(11)
_cell_length_b 9.2870(8)
_cell_length_c 17.3462(15)
_cell_measurement_temperature 147(2)
_cell_volume 1876.1(3)
_computing_structure_refinement 'SHELXL-97 (Sheldrick, 1997)'
_computing_structure_solution 'SHELXS-97 (Sheldrick, 1990)'
_diffrn_ambient_temperature 147(2)
_diffrn_measured_fraction_theta_full 0.973
_diffrn_measured_fraction_theta_max 0.973
_diffrn_radiation_monochromator graphite
_diffrn_radiation_source 'fine-focus sealed tube'
_diffrn_radiation_type MoK\a
_diffrn_radiation_wavelength 0.71073
_diffrn_reflns_av_R_equivalents 0.0670
_diffrn_reflns_av_sigmaI/netI 0.1413
_diffrn_reflns_limit_h_max 15
_diffrn_reflns_limit_h_min -10
_diffrn_reflns_limit_k_max 9
_diffrn_reflns_limit_k_min -12
_diffrn_reflns_limit_l_max 21
_diffrn_reflns_limit_l_min -18
_diffrn_reflns_number 7696
_diffrn_reflns_theta_full 27.87
_diffrn_reflns_theta_max 27.87
_diffrn_reflns_theta_min 1.75
_exptl_absorpt_coefficient_mu 3.442
_exptl_absorpt_correction_T_max 0.8467
_exptl_absorpt_correction_T_min 0.2779
_exptl_crystal_colour colorless
_exptl_crystal_density_diffrn 1.450
_exptl_crystal_density_method 'not measured'
_exptl_crystal_description flake
_exptl_crystal_F_000 840
_exptl_crystal_size_max 0.50
_exptl_crystal_size_mid 0.25
_exptl_crystal_size_min 0.05
_refine_diff_density_max 0.823
_refine_diff_density_min -0.813
_refine_diff_density_rms 0.150
_refine_ls_extinction_method none
_refine_ls_goodness_of_fit_ref 0.951
_refine_ls_hydrogen_treatment mixed
_refine_ls_matrix_type full
_refine_ls_number_parameters 196
_refine_ls_number_reflns 4359
_refine_ls_number_restraints 0
_refine_ls_restrained_S_all 0.951
_refine_ls_R_factor_all 0.1715
_refine_ls_R_factor_gt 0.0800
_refine_ls_shift/su_max 0.000
_refine_ls_shift/su_mean 0.000
_refine_ls_structure_factor_coef Fsqd
_refine_ls_weighting_details 'calc w=1/[\s^2^(Fo^2^)+(0.1038P)^2^+0.0000P] where P=(Fo^2^+2Fc^2^)/3'
_refine_ls_weighting_scheme calc
_refine_ls_wR_factor_gt 0.1724
_refine_ls_wR_factor_ref 0.2144
_reflns_number_gt 2150
_reflns_number_total 4359
_reflns_threshold_expression >2sigma(I)
_cod_data_source_file om800070j-file001.cif
_cod_data_source_block jrh108
_cod_original_sg_symbol_H-M P2(1)/c
_cod_database_code 4071270

loop_
_symmetry_equiv_pos_as_xyz
'x, y, z'
'-x, y+1/2, -z+1/2'
'-x, -y, -z'
'x, -y-1/2, z-1/2'

loop_
_atom_site_label
_atom_site_type_symbol
_atom_site_fract_x
_atom_site_fract_y
_atom_site_fract_z
_atom_site_U_iso_or_equiv
_atom_site_adp_type
_atom_site_occupancy
_atom_site_symmetry_multiplicity
_atom_site_calc_flag
_atom_site_refinement_flags
Zn1 Zn 0.05114(7) 0.45645(9) 0.07842(5) 0.0351(3) Uani 1 1 d .
Br1 Br 0.10836(9) 0.56248(9) 0.19881(5) 0.0559(3) Uani 1 1 d .
O1 O -0.1007(4) 0.4917(5) 0.0229(3) 0.0349(12) Uani 1 1 d .
O2 O 0.0823(5) 0.2476(5) 0.0921(3) 0.0417(13) Uani 1 1 d .
N1 N 0.1377(6) 0.0473(6) 0.1595(4) 0.0418(16) Uani 1 1 d .
C1 C -0.2056(7) 0.5066(9) 0.0513(5) 0.0414(19) Uani 1 1 d .
C2 C -0.2377(7) 0.6325(10) 0.0817(5) 0.050(2) Uani 1 1 d .
C3 C -0.1621(8) 0.7617(9) 0.0872(5) 0.057(2) Uani 1 1 d .
H3A H -0.0901 0.7389 0.0662 0.086 Uiso 1 1 calc R
H3B H -0.1455 0.7906 0.1417 0.086 Uiso 1 1 calc R
H3C H -0.2009 0.8408 0.0574 0.086 Uiso 1 1 calc R
C4 C -0.3514(9) 0.6542(11) 0.1116(6) 0.075(3) Uani 1 1 d .
H4A H -0.3931 0.5626 0.1099 0.113 Uiso 1 1 calc R
H4B H -0.3963 0.7253 0.0793 0.113 Uiso 1 1 calc R
H4C H -0.3390 0.6888 0.1653 0.113 Uiso 1 1 calc R
C5 C -0.2764(8) 0.3691(9) 0.0450(6) 0.053(2) Uani 1 1 d .
H5 H -0.3400 0.3804 0.0784 0.064 Uiso 1 1 calc R
C6 C -0.2056(8) 0.2388(9) 0.0742(5) 0.061(3) Uani 1 1 d .
H6A H -0.1400 0.2286 0.0443 0.092 Uiso 1 1 calc R
H6B H -0.2534 0.1521 0.0678 0.092 Uiso 1 1 calc R
H6C H -0.1778 0.2519 0.1292 0.092 Uiso 1 1 calc R
C7 C -0.3300(8) 0.3494(11) -0.0379(6) 0.074(3) Uani 1 1 d .
H7A H -0.3838 0.4283 -0.0521 0.110 Uiso 1 1 calc R
H7B H -0.3713 0.2575 -0.0427 0.110 Uiso 1 1 calc R
H7C H -0.2697 0.3496 -0.0726 0.110 Uiso 1 1 calc R
C8 C 0.1131(7) 0.1828(8) 0.1540(5) 0.043(2) Uani 1 1 d .
H8 H 0.1190 0.2372 0.2007 0.052 Uiso 1 1 calc R
C9 C 0.1781(10) -0.0247(9) 0.2331(5) 0.071(3) Uani 1 1 d .
H9A H 0.1798 0.0446 0.2758 0.106 Uiso 1 1 calc R
H9B H 0.2555 -0.0629 0.2306 0.106 Uiso 1 1 calc R
H9C H 0.1259 -0.1039 0.2420 0.106 Uiso 1 1 calc R
C10 C 0.1365(11) -0.0398(9) 0.0908(6) 0.073(3) Uani 1 1 d .
H10A H 0.1047 0.0162 0.0455 0.110 Uiso 1 1 calc R
H10B H 0.0888 -0.1252 0.0958 0.110 Uiso 1 1 calc R
H10C H 0.2150 -0.0697 0.0844 0.110 Uiso 1 1 calc R
C11 C 0.5728(10) 0.1546(16) 0.2053(9) 0.090(4) Uani 1 1 d .
H11 H 0.6389 0.1298 0.2396 0.108 Uiso 1 1 calc R
C12 C 0.5129(10) 0.2718(14) 0.2203(7) 0.078(3) Uani 1 1 d .
H12 H 0.5340 0.3278 0.2655 0.094 Uiso 1 1 calc R
C13 C 0.4192(10) 0.3096(12) 0.1681(7) 0.073(3) Uani 1 1 d .
H13 H 0.3769 0.3939 0.1773 0.087 Uiso 1 1 calc R
C14 C 0.3868(9) 0.2289(12) 0.1043(7) 0.072(3) Uani 1 1 d .
H14 H 0.3214 0.2560 0.0699 0.087 Uiso 1 1 calc R
C15 C 0.4480(12) 0.1077(13) 0.0891(7) 0.086(4) Uani 1 1 d .
H15 H 0.4271 0.0520 0.0438 0.103 Uiso 1 1 calc R
C16 C 0.5414(12) 0.0690(12) 0.1419(10) 0.093(5) Uani 1 1 d .
H16 H 0.5833 -0.0163 0.1340 0.112 Uiso 1 1 calc R

loop_
_atom_site_aniso_label
_atom_site_aniso_U_11
_atom_site_aniso_U_22
_atom_site_aniso_U_33
_atom_site_aniso_U_23
_atom_site_aniso_U_13
_atom_site_aniso_U_12
Zn1 0.0403(5) 0.0325(5) 0.0321(5) 0.0021(4) 0.0020(4) 0.0019(4)
Br1 0.0768(7) 0.0461(5) 0.0406(6) -0.0068(4) -0.0110(5) 0.0000(4)
O1 0.035(3) 0.037(3) 0.032(3) 0.007(2) 0.000(2) 0.000(2)
O2 0.058(4) 0.029(3) 0.036(3) 0.000(2) -0.002(3) 0.004(2)
N1 0.060(4) 0.031(3) 0.034(4) -0.002(3) 0.003(3) 0.004(3)
C1 0.040(5) 0.044(4) 0.040(5) 0.009(4) 0.008(4) 0.008(4)
C2 0.045(5) 0.061(5) 0.045(5) 0.014(5) 0.014(4) 0.017(4)
C3 0.082(7) 0.043(5) 0.048(5) -0.001(4) 0.013(5) 0.010(5)
C4 0.063(7) 0.079(7) 0.090(8) 0.014(6) 0.035(6) 0.033(6)
C5 0.043(5) 0.055(5) 0.062(6) 0.001(5) 0.012(5) -0.007(4)
C6 0.085(7) 0.044(5) 0.053(6) 0.018(5) 0.003(5) -0.011(5)
C7 0.056(6) 0.067(6) 0.093(8) 0.009(6) -0.013(6) -0.014(5)
C8 0.064(6) 0.037(4) 0.029(4) -0.006(4) 0.006(4) 0.010(4)
C9 0.126(10) 0.042(5) 0.040(6) 0.000(5) -0.013(6) 0.024(5)
C10 0.113(9) 0.035(5) 0.071(7) -0.002(5) 0.005(6) -0.009(5)
C11 0.052(7) 0.106(10) 0.112(11) 0.046(9) 0.011(7) 0.014(7)
C12 0.071(8) 0.103(9) 0.064(7) 0.013(7) 0.023(6) -0.020(7)
C13 0.081(8) 0.068(7) 0.070(7) 0.007(6) 0.014(6) 0.006(6)
C14 0.069(7) 0.079(7) 0.070(7) 0.002(7) 0.008(6) 0.010(6)
C15 0.106(11) 0.078(8) 0.076(9) 0.000(7) 0.018(8) -0.009(7)
C16 0.103(11) 0.052(6) 0.135(13) 0.023(8) 0.060(10) 0.020(6)

loop_
_atom_type_symbol
_atom_type_description
_atom_type_scat_dispersion_real
_atom_type_scat_dispersion_imag
_atom_type_scat_source
C C 0.0033 0.0016 'International Tables Vol C Tables 4.2.6.8 and 6.1.1.4'
H H 0.0000 0.0000 'International Tables Vol C Tables 4.2.6.8 and 6.1.1.4'
N N 0.0061 0.0033 'International Tables Vol C Tables 4.2.6.8 and 6.1.1.4'
O O 0.0106 0.0060 'International Tables Vol C Tables 4.2.6.8 and 6.1.1.4'
Zn Zn 0.2839 1.4301 'International Tables Vol C Tables 4.2.6.8 and 6.1.1.4'
Br Br -0.2901 2.4595 'International Tables Vol C Tables 4.2.6.8 and 6.1.1.4'

loop_
_geom_angle_atom_site_label_1
_geom_angle_atom_site_label_2
_geom_angle_atom_site_label_3
_geom_angle
_geom_angle_site_symmetry_1
_geom_angle_site_symmetry_3
O1 Zn1 O1 82.2(2) . 3_565
O1 Zn1 O2 111.6(2) . .
O1 Zn1 O2 106.0(2) 3_565 .
O1 Zn1 Br1 121.50(16) . .
O1 Zn1 Br1 127.57(15) 3_565 .
O2 Zn1 Br1 105.98(15) . .
O1 Zn1 Zn1 41.36(15) . 3_565
O1 Zn1 Zn1 40.84(14) 3_565 3_565
O2 Zn1 Zn1 115.29(16) . 3_565
Br1 Zn1 Zn1 138.72(5) . 3_565
C1 O1 Zn1 129.6(5) . .
C1 O1 Zn1 131.2(5) . 3_565
Zn1 O1 Zn1 97.8(2) . 3_565
C8 O2 Zn1 127.3(5) . .
C8 N1 C10 120.3(7) . .
C8 N1 C9 123.6(7) . .
C10 N1 C9 115.8(6) . .
C2 C1 O1 121.6(7) . .
C2 C1 C5 125.4(8) . .
O1 C1 C5 113.0(7) . .
C1 C2 C3 122.1(8) . .
C1 C2 C4 123.3(9) . .
C3 C2 C4 114.6(8) . .
C7 C5 C6 111.8(8) . .
C7 C5 C1 109.5(8) . .
C6 C5 C1 111.8(7) . .
O2 C8 N1 125.0(7) . .
C12 C11 C16 121.9(12) . .
C11 C12 C13 118.3(12) . .
C14 C13 C12 121.4(11) . .
C13 C14 C15 120.3(11) . .
C14 C15 C16 118.3(12) . .
C11 C16 C15 119.7(11) . .

loop_
_geom_bond_atom_site_label_1
_geom_bond_atom_site_label_2
_geom_bond_distance
_geom_bond_site_symmetry_2
Zn1 O1 1.952(5) .
Zn1 O1 1.973(5) 3_565
Zn1 O2 1.983(5) .
Zn1 Br1 2.3364(12) .
Zn1 Zn1 2.9573(17) 3_565
O1 C1 1.384(9) .
O1 Zn1 1.973(5) 3_565
O2 C8 1.248(9) .
N1 C8 1.292(9) .
N1 C10 1.439(11) .
N1 C9 1.470(11) .
C1 C2 1.353(12) .
C1 C5 1.521(12) .
C2 C3 1.489(12) .
C2 C4 1.498(12) .
C5 C7 1.513(13) .
C5 C6 1.520(12) .
C11 C12 1.336(16) .
C11 C16 1.374(18) .
C12 C13 1.385(14) .
C13 C14 1.354(14) .
C14 C15 1.376(15) .
C15 C16 1.391(18) .

loop_
_geom_torsion_atom_site_label_1
_geom_torsion_atom_site_label_2
_geom_torsion_atom_site_label_3
_geom_torsion_atom_site_label_4
_geom_torsion
_geom_torsion_site_symmetry_1
_geom_torsion_site_symmetry_4
O1 Zn1 O1 C1 -167.4(7) 3_565 .
O2 Zn1 O1 C1 88.4(6) . .
Br1 Zn1 O1 C1 -37.8(6) . .
Zn1 Zn1 O1 C1 -167.4(7) 3_565 .
O1 Zn1 O1 Zn1 0.0 3_565 3_565
O2 Zn1 O1 Zn1 -104.2(2) . 3_565
Br1 Zn1 O1 Zn1 129.63(15) . 3_565
O1 Zn1 O2 C8 -126.5(7) . .
O1 Zn1 O2 C8 145.7(6) 3_565 .
Br1 Zn1 O2 C8 7.8(7) . .
Zn1 Zn1 O2 C8 -171.6(6) 3_565 .
Zn1 O1 C1 C2 81.0(9) . .
Zn1 O1 C1 C2 -82.3(9) 3_565 .
Zn1 O1 C1 C5 -98.5(8) . .
Zn1 O1 C1 C5 98.1(7) 3_565 .
O1 C1 C2 C3 -0.7(13) . .
C5 C1 C2 C3 178.7(8) . .
O1 C1 C2 C4 178.7(8) . .
C5 C1 C2 C4 -1.8(14) . .
C2 C1 C5 C7 103.3(10) . .
O1 C1 C5 C7 -77.2(9) . .
C2 C1 C5 C6 -132.2(9) . .
O1 C1 C5 C6 47.3(10) . .
Zn1 O2 C8 N1 -176.5(6) . .
C10 N1 C8 O2 3.2(14) . .
C9 N1 C8 O2 177.5(9) . .
C16 C11 C12 C13 -2.5(17) . .
C11 C12 C13 C14 1.5(16) . .
C12 C13 C14 C15 -1.2(17) . .
C13 C14 C15 C16 1.7(17) . .
C12 C11 C16 C15 3.1(18) . .
C14 C15 C16 C11 -2.7(18) . .
